data_7705356
loop_
_publ_author_name
'Jheng, Nai-Yuan'
'Ishizaka, Yusuke'
'Naganawa, Yuki'
'Sekiguchi, Akira'
'Nakajima, Yumiko'

_publ_section_title
;
 Co(I) complexes with a tetradentate phenanthroline-based PNNP ligand as a
 potent new metal-ligand cooperation platform.
;
_journal_issue 41
_journal_name_full 'Dalton transactions (Cambridge, England : 2003)'
_journal_page_first 14592
_journal_page_last 14597
_journal_paper_doi 10.1039/d0dt02549f
_journal_volume 49
_journal_year 2020
_chemical_formula_sum 'C40 H33 Cl Co N3 P2'
_chemical_formula_weight 712.01
_space_group_crystal_system triclinic
_space_group_IT_number 2
_space_group_name_Hall '-P 1'
_space_group_name_H-M_alt 'P -1'
_atom_sites_solution_hydrogens geom
_audit_block_doi 10.5517/ccdc.csd.cc25l8rt
_audit_creation_method SHELXL-2014/7
_audit_update_record
;
2020-07-02 deposited with the CCDC.	2020-09-04 downloaded from the CCDC.
;
_cell_angle_alpha 80.538(5)
_cell_angle_beta 72.079(5)
_cell_angle_gamma 71.390(5)
_cell_formula_units_Z 2
_cell_length_a 10.996(5)
_cell_length_b 12.777(5)
_cell_length_c 13.167(5)
_cell_measurement_reflns_used 3363
_cell_measurement_temperature 93(2)
_cell_measurement_theta_max 27.5
_cell_measurement_theta_min 3.1
_cell_volume 1663.6(12)
_computing_cell_refinement 'CrystalClear (Rigaku Inc., 2008)'
_computing_data_collection 'CrystalClear (Rigaku Inc., 2008)'
_computing_data_reduction 'CrystalClear (Rigaku Inc., 2008)'
_computing_molecular_graphics 'ORTEP3 for windows'
_computing_structure_refinement 'SHELXL-2014/7 (Sheldrick, 2014)'
_computing_structure_solution SIR97
_diffrn_ambient_temperature 93(2)
_diffrn_measured_fraction_theta_full 0.992
_diffrn_measured_fraction_theta_max 0.983
_diffrn_measurement_device_type 'Rigaku XtaLAB P200'
_diffrn_measurement_method 'profile data from \w-scans'
_diffrn_radiation_type MoK\a
_diffrn_radiation_wavelength 0.71069
_diffrn_reflns_av_R_equivalents 0.1826
_diffrn_reflns_av_unetI/netI 0.1267
_diffrn_reflns_Laue_measured_fraction_full 0.992
_diffrn_reflns_Laue_measured_fraction_max 0.983
_diffrn_reflns_limit_h_max 14
_diffrn_reflns_limit_h_min -14
_diffrn_reflns_limit_k_max 16
_diffrn_reflns_limit_k_min -16
_diffrn_reflns_limit_l_max 17
_diffrn_reflns_limit_l_min -17
_diffrn_reflns_number 21248
_diffrn_reflns_point_group_measured_fraction_full 0.992
_diffrn_reflns_point_group_measured_fraction_max 0.983
_diffrn_reflns_theta_full 25.240
_diffrn_reflns_theta_max 27.478
_diffrn_reflns_theta_min 3.144
_diffrn_source 'Rotating Anode'
_exptl_absorpt_coefficient_mu 0.727
_exptl_absorpt_correction_T_max 0.970
_exptl_absorpt_correction_T_min 0.907
_exptl_absorpt_correction_type empirical
_exptl_absorpt_process_details 'Rigaku ABSCOR'
_exptl_crystal_density_diffrn 1.421
_exptl_crystal_description block
_exptl_crystal_F_000 736
_exptl_crystal_size_max 0.11
_exptl_crystal_size_mid 0.04
_exptl_crystal_size_min 0.04
_refine_diff_density_max 1.992
_refine_diff_density_min -0.839
_refine_diff_density_rms 0.167
_refine_ls_extinction_method none
_refine_ls_goodness_of_fit_ref 1.142
_refine_ls_hydrogen_treatment constr
_refine_ls_matrix_type full
_refine_ls_number_parameters 425
_refine_ls_number_reflns 7499
_refine_ls_number_restraints 0
_refine_ls_restrained_S_all 1.142
_refine_ls_R_factor_all 0.1191
_refine_ls_R_factor_gt 0.0954
_refine_ls_shift/su_max 0.000
_refine_ls_shift/su_mean 0.000
_refine_ls_structure_factor_coef Fsqd
_refine_ls_weighting_details 'w=1/[\s^2^(Fo^2^)+(0.0336P)^2^+23.8955P] where P=(Fo^2^+2Fc^2^)/3'
_refine_ls_weighting_scheme calc
_refine_ls_wR_factor_gt 0.2659
_refine_ls_wR_factor_ref 0.2808
_reflns_Friedel_coverage 0.000
_reflns_number_gt 5855
_reflns_number_total 7499
_reflns_threshold_expression 'I > 2\s(I)'
_cod_data_source_file d0dt02549f2.cif
_cod_data_source_block complex1
_cod_depositor_comments 'Adding full bibliography for 7705356--7705359.cif.'
_cod_database_code 7705356
_shelx_shelxl_version_number 2014/7
_shelx_space_group_comment
;
The symmetry employed for this shelxl refinement is uniquely defined
by the following loop, which should always be used as a source of
symmetry information in preference to the above space-group names.
They are only intended as comments.
;

loop_
_space_group_symop_operation_xyz
'x, y, z'
'-x, -y, -z'

loop_
_atom_site_label
_atom_site_type_symbol
_atom_site_fract_x
_atom_site_fract_y
_atom_site_fract_z
_atom_site_U_iso_or_equiv
_atom_site_adp_type
_atom_site_occupancy
_atom_site_site_symmetry_order
_atom_site_calc_flag
_atom_site_refinement_flags_posn
_atom_site_refinement_flags_adp
_atom_site_refinement_flags_occupancy
_atom_site_disorder_assembly
_atom_site_disorder_group
Co1 Co 0.20526(9) 0.20872(7) 0.84032(7) 0.0118(2) Uani 1 1 d . . . . .
Cl1 Cl 0.31422(17) 0.03473(13) 0.76366(12) 0.0161(3) Uani 1 1 d . . . . .
P1 P 0.02298(18) 0.26587(14) 0.79106(13) 0.0141(4) Uani 1 1 d . . . . .
P2 P 0.33834(17) 0.29381(14) 0.72716(13) 0.0133(4) Uani 1 1 d . . . . .
N1 N 0.0944(6) 0.1657(4) 0.9728(4) 0.0149(11) Uani 1 1 d . . . . .
N2 N 0.3258(5) 0.1853(4) 0.9245(4) 0.0124(11) Uani 1 1 d . . . . .
C1 C -0.0938(8) 0.2069(6) 0.9004(6) 0.0212(15) Uani 1 1 d . . . . .
H22 H -0.1773 0.2638 0.9241 0.025 Uiso 1 1 calc R U . . .
H23 H -0.1124 0.1482 0.8748 0.025 Uiso 1 1 calc R U . . .
C2 C -0.0337(7) 0.1620(5) 0.9914(5) 0.0167(14) Uani 1 1 d . . . . .
C3 C -0.0953(8) 0.1134(5) 1.0894(6) 0.0217(15) Uani 1 1 d . . . . .
H1 H -0.1817 0.1096 1.1017 0.026 Uiso 1 1 calc R U . . .
C4 C -0.0285(8) 0.0707(6) 1.1686(6) 0.0229(16) Uani 1 1 d . . . . .
H2 H -0.0701 0.0377 1.2324 0.027 Uiso 1 1 calc R U . . .
C5 C 0.1012(8) 0.0776(6) 1.1520(6) 0.0218(15) Uani 1 1 d . . . . .
C6 C 0.1822(9) 0.0400(6) 1.2244(6) 0.0250(17) Uani 1 1 d . . . . .
H3 H 0.1486 0.0061 1.2907 0.030 Uiso 1 1 calc R U . . .
C7 C 0.4896(7) 0.2426(6) 0.7764(6) 0.0186(14) Uani 1 1 d . . . . .
H24 H 0.5560 0.1850 0.7330 0.022 Uiso 1 1 calc R U . . .
H25 H 0.5277 0.3026 0.7719 0.022 Uiso 1 1 calc R U . . .
C8 C 0.4509(7) 0.1989(5) 0.8875(6) 0.0198(15) Uani 1 1 d . . . . .
C9 C 0.5337(8) 0.1676(6) 0.9580(6) 0.0224(15) Uani 1 1 d . . . . .
H4 H 0.6176 0.1792 0.9347 0.027 Uiso 1 1 calc R U . . .
C10 C 0.4924(8) 0.1194(6) 1.0623(6) 0.0233(16) Uani 1 1 d . . . . .
H5 H 0.5481 0.0990 1.1072 0.028 Uiso 1 1 calc R U . . .
C11 C 0.3652(8) 0.1030(6) 1.0968(5) 0.0189(14) Uani 1 1 d . . . . .
C12 C 0.3086(9) 0.0521(6) 1.1996(5) 0.0245(17) Uani 1 1 d . . . . .
H6 H 0.3578 0.0273 1.2494 0.029 Uiso 1 1 calc R U . . .
C13 C 0.1572(7) 0.1261(5) 1.0517(5) 0.0149(13) Uani 1 1 d . . . . .
C14 C 0.2871(7) 0.1381(5) 1.0260(5) 0.0166(14) Uani 1 1 d . . . . .
C15 C 0.0000(7) 0.2268(5) 0.6719(5) 0.0159(13) Uani 1 1 d . . . . .
C16 C 0.1082(8) 0.1635(6) 0.5980(5) 0.0188(14) Uani 1 1 d . . . . .
H7 H 0.1932 0.1422 0.6077 0.023 Uiso 1 1 calc R U . . .
C17 C 0.0872(8) 0.1325(7) 0.5092(6) 0.0251(16) Uani 1 1 d . . . . .
H8 H 0.1586 0.0892 0.4604 0.030 Uiso 1 1 calc R U . . .
C18 C -0.0381(9) 0.1653(7) 0.4932(7) 0.0303(18) Uani 1 1 d . . . . .
H9 H -0.0502 0.1457 0.4328 0.036 Uiso 1 1 calc R U . . .
C19 C -0.1462(9) 0.2274(7) 0.5669(7) 0.0300(18) Uani 1 1 d . . . . .
H10 H -0.2312 0.2475 0.5572 0.036 Uiso 1 1 calc R U . . .
C20 C -0.1270(7) 0.2595(6) 0.6555(6) 0.0228(15) Uani 1 1 d . . . . .
H11 H -0.1989 0.3028 0.7039 0.027 Uiso 1 1 calc R U . . .
C21 C -0.0526(7) 0.4159(6) 0.7853(6) 0.0166(13) Uani 1 1 d . . . . .
C22 C -0.0300(7) 0.4781(6) 0.6871(6) 0.0198(14) Uani 1 1 d . . . . .
H29 H 0.0134 0.4427 0.6240 0.024 Uiso 1 1 calc R U . . .
C23 C -0.0723(9) 0.5931(7) 0.6840(7) 0.0293(18) Uani 1 1 d . . . . .
H30 H -0.0578 0.6345 0.6187 0.035 Uiso 1 1 calc R U . . .
C24 C -0.1360(9) 0.6461(7) 0.7776(8) 0.0326(19) Uani 1 1 d . . . . .
H31 H -0.1632 0.7230 0.7751 0.039 Uiso 1 1 calc R U . . .
C25 C -0.1594(8) 0.5851(7) 0.8752(7) 0.0299(18) Uani 1 1 d . . . . .
H32 H -0.2036 0.6211 0.9379 0.036 Uiso 1 1 calc R U . . .
C26 C -0.1167(7) 0.4702(6) 0.8793(6) 0.0219(15) Uani 1 1 d . . . . .
H33 H -0.1310 0.4294 0.9450 0.026 Uiso 1 1 calc R U . . .
C27 C 0.3934(7) 0.2651(6) 0.5864(5) 0.0187(14) Uani 1 1 d . . . . .
C28 C 0.4896(9) 0.1653(6) 0.5534(6) 0.0262(17) Uani 1 1 d . . . . .
H12 H 0.5342 0.1192 0.6011 0.031 Uiso 1 1 calc R U . . .
C29 C 0.5189(10) 0.1349(7) 0.4496(7) 0.034(2) Uani 1 1 d . . . . .
H13 H 0.5832 0.0690 0.4282 0.040 Uiso 1 1 calc R U . . .
C30 C 0.4526(10) 0.2023(8) 0.3790(6) 0.035(2) Uani 1 1 d . . . . .
H14 H 0.4711 0.1815 0.3102 0.042 Uiso 1 1 calc R U . . .
C31 C 0.3582(9) 0.3011(8) 0.4107(6) 0.034(2) Uani 1 1 d . . . . .
H15 H 0.3141 0.3473 0.3627 0.041 Uiso 1 1 calc R U . . .
C32 C 0.3290(8) 0.3316(7) 0.5147(6) 0.0259(16) Uani 1 1 d . . . . .
H16 H 0.2650 0.3979 0.5355 0.031 Uiso 1 1 calc R U . . .
C33 C 0.3038(7) 0.4440(6) 0.7217(5) 0.0157(13) Uani 1 1 d . . . . .
C34 C 0.2024(7) 0.5024(6) 0.8032(6) 0.0197(14) Uani 1 1 d . . . . .
H17 H 0.1532 0.4648 0.8587 0.024 Uiso 1 1 calc R U . . .
C35 C 0.1746(7) 0.6176(6) 0.8015(6) 0.0214(15) Uani 1 1 d . . . . .
H18 H 0.1068 0.6563 0.8558 0.026 Uiso 1 1 calc R U . . .
C36 C 0.2479(8) 0.6734(6) 0.7192(6) 0.0223(15) Uani 1 1 d . . . . .
H19 H 0.2291 0.7499 0.7177 0.027 Uiso 1 1 calc R U . . .
C37 C 0.3492(8) 0.6155(6) 0.6393(6) 0.0230(15) Uani 1 1 d . . . . .
H20 H 0.3988 0.6531 0.5841 0.028 Uiso 1 1 calc R U . . .
C38 C 0.3774(8) 0.5019(6) 0.6410(6) 0.0215(15) Uani 1 1 d . . . . .
H21 H 0.4467 0.4636 0.5873 0.026 Uiso 1 1 calc R U . . .
N3 N 0.6006(11) 0.4236(9) 0.8542(9) 0.061(3) Uani 1 1 d . . . . .
C40 C 0.5439(10) 0.5154(8) 0.8604(8) 0.038(2) Uani 1 1 d . . . . .
C41 C 0.4793(13) 0.6288(9) 0.8753(10) 0.055(3) Uani 1 1 d . . . . .
H26 H 0.4236 0.6370 0.9475 0.083 Uiso 1 1 calc R U . . .
H27 H 0.4254 0.6587 0.8264 0.083 Uiso 1 1 calc R U . . .
H28 H 0.5448 0.6678 0.8623 0.083 Uiso 1 1 calc R U . . .

loop_
_atom_site_aniso_label
_atom_site_aniso_U_11
_atom_site_aniso_U_22
_atom_site_aniso_U_33
_atom_site_aniso_U_23
_atom_site_aniso_U_13
_atom_site_aniso_U_12
Co1 0.0142(5) 0.0118(4) 0.0086(4) -0.0029(3) -0.0005(3) -0.0040(3)
Cl1 0.0208(8) 0.0121(7) 0.0127(7) -0.0043(5) -0.0011(6) -0.0026(6)
P1 0.0173(8) 0.0120(8) 0.0121(8) -0.0048(6) -0.0011(6) -0.0038(6)
P2 0.0152(8) 0.0120(8) 0.0109(8) -0.0041(6) 0.0004(6) -0.0037(6)
N1 0.016(3) 0.012(3) 0.012(3) -0.005(2) 0.008(2) -0.006(2)
N2 0.012(3) 0.014(3) 0.012(3) -0.006(2) -0.004(2) -0.001(2)
C1 0.025(4) 0.010(3) 0.031(4) -0.006(3) -0.007(3) -0.006(3)
C2 0.024(4) 0.011(3) 0.014(3) -0.005(2) -0.001(3) -0.006(3)
C3 0.027(4) 0.010(3) 0.020(3) -0.008(3) 0.009(3) -0.007(3)
C4 0.031(4) 0.012(3) 0.013(3) -0.003(2) 0.010(3) -0.003(3)
C5 0.035(4) 0.013(3) 0.013(3) -0.006(3) 0.001(3) -0.006(3)
C6 0.044(5) 0.014(3) 0.014(3) -0.003(3) -0.004(3) -0.008(3)
C7 0.010(3) 0.016(3) 0.025(4) -0.002(3) -0.005(3) 0.003(3)
C8 0.012(3) 0.007(3) 0.039(4) -0.013(3) -0.001(3) -0.001(2)
C9 0.027(4) 0.016(3) 0.026(4) -0.009(3) -0.011(3) -0.002(3)
C10 0.030(4) 0.019(3) 0.024(4) -0.010(3) -0.016(3) 0.002(3)
C11 0.027(4) 0.014(3) 0.014(3) -0.007(3) -0.008(3) 0.002(3)
C12 0.046(5) 0.016(3) 0.009(3) -0.004(3) -0.013(3) 0.001(3)
C13 0.021(3) 0.010(3) 0.012(3) -0.006(2) 0.000(3) -0.004(3)
C14 0.026(4) 0.013(3) 0.009(3) -0.003(2) -0.004(3) -0.004(3)
C15 0.019(3) 0.014(3) 0.015(3) -0.005(2) -0.002(3) -0.006(3)
C16 0.024(4) 0.019(3) 0.015(3) -0.003(3) -0.004(3) -0.008(3)
C17 0.032(4) 0.026(4) 0.015(3) -0.007(3) -0.002(3) -0.006(3)
C18 0.039(5) 0.033(4) 0.025(4) -0.010(3) -0.016(4) -0.010(4)
C19 0.027(4) 0.041(5) 0.029(4) -0.006(4) -0.013(3) -0.011(4)
C20 0.017(3) 0.027(4) 0.021(4) -0.012(3) -0.001(3) -0.001(3)
C21 0.015(3) 0.017(3) 0.019(3) -0.006(3) -0.003(3) -0.006(3)
C22 0.021(4) 0.019(3) 0.019(3) -0.002(3) -0.003(3) -0.007(3)
C23 0.033(4) 0.023(4) 0.031(4) 0.005(3) -0.015(4) -0.003(3)
C24 0.030(4) 0.018(4) 0.048(5) -0.007(3) -0.012(4) -0.001(3)
C25 0.029(4) 0.025(4) 0.033(4) -0.016(3) -0.006(4) 0.001(3)
C26 0.022(4) 0.023(4) 0.021(4) -0.004(3) -0.004(3) -0.008(3)
C27 0.023(4) 0.027(4) 0.008(3) -0.004(3) 0.004(3) -0.016(3)
C28 0.037(4) 0.013(3) 0.022(4) -0.004(3) 0.004(3) -0.008(3)
C29 0.048(5) 0.027(4) 0.023(4) -0.016(3) 0.013(4) -0.021(4)
C30 0.049(5) 0.045(5) 0.014(4) -0.017(3) 0.009(4) -0.026(4)
C31 0.037(5) 0.058(6) 0.015(4) -0.004(4) -0.005(3) -0.026(4)
C32 0.022(4) 0.034(4) 0.022(4) -0.009(3) 0.001(3) -0.012(3)
C33 0.016(3) 0.016(3) 0.014(3) -0.007(2) -0.001(3) -0.003(3)
C34 0.020(3) 0.018(3) 0.020(3) -0.010(3) 0.004(3) -0.008(3)
C35 0.021(4) 0.018(3) 0.024(4) -0.011(3) 0.002(3) -0.007(3)
C36 0.029(4) 0.013(3) 0.023(4) -0.004(3) -0.003(3) -0.007(3)
C37 0.027(4) 0.019(3) 0.019(3) -0.003(3) 0.001(3) -0.006(3)
C38 0.024(4) 0.018(3) 0.014(3) -0.002(3) 0.002(3) -0.001(3)
N3 0.064(7) 0.060(6) 0.067(7) -0.025(5) -0.008(5) -0.027(5)
C40 0.040(5) 0.037(5) 0.042(5) -0.012(4) -0.010(4) -0.013(4)
C41 0.065(8) 0.050(6) 0.051(7) -0.012(5) -0.017(6) -0.013(6)

loop_
_atom_type_symbol
_atom_type_description
_atom_type_scat_dispersion_real
_atom_type_scat_dispersion_imag
_atom_type_scat_source
C C 0.0033 0.0016 'International Tables Vol C Tables 4.2.6.8 and 6.1.1.4'
H H 0.0000 0.0000 'International Tables Vol C Tables 4.2.6.8 and 6.1.1.4'
N N 0.0061 0.0033 'International Tables Vol C Tables 4.2.6.8 and 6.1.1.4'
P P 0.1023 0.0942 'International Tables Vol C Tables 4.2.6.8 and 6.1.1.4'
Cl Cl 0.1484 0.1585 'International Tables Vol C Tables 4.2.6.8 and 6.1.1.4'
Co Co 0.3494 0.9721 'International Tables Vol C Tables 4.2.6.8 and 6.1.1.4'

loop_
_geom_angle_atom_site_label_1
_geom_angle_atom_site_label_2
_geom_angle_atom_site_label_3
_geom_angle
_geom_angle_site_symmetry_1
_geom_angle_site_symmetry_3
_geom_angle_publ_flag
N2 Co1 N1 82.4(3) . . ?
N2 Co1 P1 160.42(17) . . ?
N1 Co1 P1 84.3(2) . . ?
N2 Co1 P2 83.79(19) . . ?
N1 Co1 P2 159.64(18) . . ?
P1 Co1 P2 104.79(8) . . ?
N2 Co1 Cl1 93.52(16) . . ?
N1 Co1 Cl1 101.04(17) . . ?
P1 Co1 Cl1 103.10(7) . . ?
P2 Co1 Cl1 94.69(7) . . ?
C21 P1 C15 102.6(3) . . ?
C21 P1 C1 106.3(3) . . ?
C15 P1 C1 102.1(3) . . ?
C21 P1 Co1 115.3(2) . . ?
C15 P1 Co1 125.5(2) . . ?
C1 P1 Co1 102.9(3) . . ?
C27 P2 C33 103.2(3) . . ?
C27 P2 C7 106.2(3) . . ?
C33 P2 C7 102.5(3) . . ?
C27 P2 Co1 119.3(2) . . ?
C33 P2 Co1 121.4(2) . . ?
C7 P2 Co1 102.0(2) . . ?
C13 N1 C2 119.0(6) . . ?
C13 N1 Co1 114.3(5) . . ?
C2 N1 Co1 126.5(5) . . ?
C8 N2 C14 119.2(6) . . ?
C8 N2 Co1 125.2(5) . . ?
C14 N2 Co1 115.1(5) . . ?
C2 C1 P1 109.5(5) . . ?
N1 C2 C3 119.3(7) . . ?
N1 C2 C1 115.1(6) . . ?
C3 C2 C1 125.5(7) . . ?
C4 C3 C2 121.0(7) . . ?
C3 C4 C5 120.3(7) . . ?
C4 C5 C13 115.7(7) . . ?
C4 C5 C6 127.4(7) . . ?
C13 C5 C6 116.9(7) . . ?
C12 C6 C5 122.3(7) . . ?
C8 C7 P2 108.1(5) . . ?
N2 C8 C9 118.3(7) . . ?
N2 C8 C7 116.6(6) . . ?
C9 C8 C7 125.1(7) . . ?
C10 C9 C8 121.9(7) . . ?
C11 C10 C9 118.5(7) . . ?
C14 C11 C10 117.2(7) . . ?
C14 C11 C12 117.0(7) . . ?
C10 C11 C12 125.8(7) . . ?
C6 C12 C11 120.6(7) . . ?
N1 C13 C5 124.7(7) . . ?
N1 C13 C14 114.5(6) . . ?
C5 C13 C14 120.8(7) . . ?
N2 C14 C11 124.9(7) . . ?
N2 C14 C13 112.7(6) . . ?
C11 C14 C13 122.4(6) . . ?
C16 C15 C20 119.7(6) . . ?
C16 C15 P1 120.5(5) . . ?
C20 C15 P1 119.8(5) . . ?
C15 C16 C17 119.3(7) . . ?
C18 C17 C16 120.8(7) . . ?
C17 C18 C19 120.2(7) . . ?
C18 C19 C20 119.7(7) . . ?
C19 C20 C15 120.3(7) . . ?
C26 C21 C22 119.4(6) . . ?
C26 C21 P1 120.4(6) . . ?
C22 C21 P1 119.6(5) . . ?
C23 C22 C21 119.9(7) . . ?
C24 C23 C22 120.2(8) . . ?
C23 C24 C25 120.3(7) . . ?
C24 C25 C26 120.0(7) . . ?
C25 C26 C21 120.2(7) . . ?
C32 C27 C28 118.7(7) . . ?
C32 C27 P2 120.9(6) . . ?
C28 C27 P2 119.8(6) . . ?
C29 C28 C27 120.5(8) . . ?
C30 C29 C28 120.0(8) . . ?
C29 C30 C31 119.8(7) . . ?
C30 C31 C32 120.1(8) . . ?
C27 C32 C31 120.9(8) . . ?
C38 C33 C34 118.7(6) . . ?
C38 C33 P2 122.4(5) . . ?
C34 C33 P2 118.9(5) . . ?
C33 C34 C35 120.1(7) . . ?
C36 C35 C34 120.0(6) . . ?
C37 C36 C35 119.8(7) . . ?
C36 C37 C38 120.3(7) . . ?
C37 C38 C33 121.0(6) . . ?
N3 C40 C41 174.9(11) . . ?

loop_
_geom_bond_atom_site_label_1
_geom_bond_atom_site_label_2
_geom_bond_distance
_geom_bond_site_symmetry_2
_geom_bond_publ_flag
Co1 N2 1.901(5) . ?
Co1 N1 1.907(5) . ?
Co1 P1 2.164(2) . ?
Co1 P2 2.164(2) . ?
Co1 Cl1 2.3853(18) . ?
P1 C21 1.829(7) . ?
P1 C15 1.832(7) . ?
P1 C1 1.847(8) . ?
P2 C27 1.824(7) . ?
P2 C33 1.828(7) . ?
P2 C7 1.856(7) . ?
N1 C13 1.362(9) . ?
N1 C2 1.369(9) . ?
N2 C8 1.369(9) . ?
N2 C14 1.371(9) . ?
C1 C2 1.491(10) . ?
C2 C3 1.405(10) . ?
C3 C4 1.397(11) . ?
C4 C5 1.404(12) . ?
C5 C13 1.408(10) . ?
C5 C6 1.425(11) . ?
C6 C12 1.380(12) . ?
C7 C8 1.461(11) . ?
C8 C9 1.420(10) . ?
C9 C10 1.410(11) . ?
C10 C11 1.404(11) . ?
C11 C14 1.385(10) . ?
C11 C12 1.448(10) . ?
C13 C14 1.415(10) . ?
C15 C16 1.396(9) . ?
C15 C20 1.398(10) . ?
C16 C17 1.398(10) . ?
C17 C18 1.378(12) . ?
C18 C19 1.388(12) . ?
C19 C20 1.392(10) . ?
C21 C26 1.395(10) . ?
C21 C22 1.399(10) . ?
C22 C23 1.390(10) . ?
C23 C24 1.381(12) . ?
C24 C25 1.386(13) . ?
C25 C26 1.388(11) . ?
C27 C32 1.371(11) . ?
C27 C28 1.404(10) . ?
C28 C29 1.395(11) . ?
C29 C30 1.375(14) . ?
C30 C31 1.384(13) . ?
C31 C32 1.399(10) . ?
C33 C38 1.387(10) . ?
C33 C34 1.395(9) . ?
C34 C35 1.402(10) . ?
C35 C36 1.382(11) . ?
C36 C37 1.380(10) . ?
C37 C38 1.382(10) . ?
N3 C40 1.143(13) . ?
C40 C41 1.412(14) . ?

loop_
_geom_torsion_atom_site_label_1
_geom_torsion_atom_site_label_2
_geom_torsion_atom_site_label_3
_geom_torsion_atom_site_label_4
_geom_torsion
_geom_torsion_site_symmetry_1
_geom_torsion_site_symmetry_2
_geom_torsion_site_symmetry_3
_geom_torsion_site_symmetry_4
_geom_torsion_publ_flag
C21 P1 C1 C2 -110.5(5) . . . . ?
C15 P1 C1 C2 142.3(5) . . . . ?
Co1 P1 C1 C2 11.1(5) . . . . ?
C13 N1 C2 C3 -2.6(9) . . . . ?
Co1 N1 C2 C3 170.9(4) . . . . ?
C13 N1 C2 C1 -179.8(5) . . . . ?
Co1 N1 C2 C1 -6.4(8) . . . . ?
P1 C1 C2 N1 -4.7(7) . . . . ?
P1 C1 C2 C3 178.3(5) . . . . ?
N1 C2 C3 C4 1.1(9) . . . . ?
C1 C2 C3 C4 178.1(6) . . . . ?
C2 C3 C4 C5 1.1(10) . . . . ?
C3 C4 C5 C13 -1.8(9) . . . . ?
C3 C4 C5 C6 179.1(6) . . . . ?
C4 C5 C6 C12 -179.4(7) . . . . ?
C13 C5 C6 C12 1.4(10) . . . . ?
C27 P2 C7 C8 -145.1(5) . . . . ?
C33 P2 C7 C8 107.0(5) . . . . ?
Co1 P2 C7 C8 -19.4(5) . . . . ?
C14 N2 C8 C9 -2.7(9) . . . . ?
Co1 N2 C8 C9 -173.9(4) . . . . ?
C14 N2 C8 C7 175.9(6) . . . . ?
Co1 N2 C8 C7 4.7(8) . . . . ?
P2 C7 C8 N2 11.5(7) . . . . ?
P2 C7 C8 C9 -170.0(5) . . . . ?
N2 C8 C9 C10 2.5(10) . . . . ?
C7 C8 C9 C10 -175.9(6) . . . . ?
C8 C9 C10 C11 -0.4(10) . . . . ?
C9 C10 C11 C14 -1.5(9) . . . . ?
C9 C10 C11 C12 178.1(6) . . . . ?
C5 C6 C12 C11 -0.9(10) . . . . ?
C14 C11 C12 C6 -0.1(10) . . . . ?
C10 C11 C12 C6 -179.7(7) . . . . ?
C2 N1 C13 C5 2.0(9) . . . . ?
Co1 N1 C13 C5 -172.3(5) . . . . ?
C2 N1 C13 C14 -177.5(6) . . . . ?
Co1 N1 C13 C14 8.2(7) . . . . ?
C4 C5 C13 N1 0.3(9) . . . . ?
C6 C5 C13 N1 179.5(6) . . . . ?
C4 C5 C13 C14 179.7(6) . . . . ?
C6 C5 C13 C14 -1.0(9) . . . . ?
C8 N2 C14 C11 0.8(9) . . . . ?
Co1 N2 C14 C11 172.9(5) . . . . ?
C8 N2 C14 C13 -178.1(5) . . . . ?
Co1 N2 C14 C13 -6.0(7) . . . . ?
C10 C11 C14 N2 1.4(10) . . . . ?
C12 C11 C14 N2 -178.3(6) . . . . ?
C10 C11 C14 C13 -179.9(6) . . . . ?
C12 C11 C14 C13 0.5(9) . . . . ?
N1 C13 C14 N2 -1.5(8) . . . . ?
C5 C13 C14 N2 179.0(6) . . . . ?
N1 C13 C14 C11 179.6(6) . . . . ?
C5 C13 C14 C11 0.1(10) . . . . ?
C21 P1 C15 C16 127.8(6) . . . . ?
C1 P1 C15 C16 -122.2(6) . . . . ?
Co1 P1 C15 C16 -6.5(7) . . . . ?
C21 P1 C15 C20 -53.0(7) . . . . ?
C1 P1 C15 C20 57.0(7) . . . . ?
Co1 P1 C15 C20 172.7(5) . . . . ?
C20 C15 C16 C17 -0.9(11) . . . . ?
P1 C15 C16 C17 178.4(6) . . . . ?
C15 C16 C17 C18 1.2(12) . . . . ?
C16 C17 C18 C19 -1.7(13) . . . . ?
C17 C18 C19 C20 2.0(13) . . . . ?
C18 C19 C20 C15 -1.8(13) . . . . ?
C16 C15 C20 C19 1.2(12) . . . . ?
P1 C15 C20 C19 -178.1(6) . . . . ?
C15 P1 C21 C26 147.2(6) . . . . ?
C1 P1 C21 C26 40.4(7) . . . . ?
Co1 P1 C21 C26 -72.9(6) . . . . ?
C15 P1 C21 C22 -41.7(6) . . . . ?
C1 P1 C21 C22 -148.5(6) . . . . ?
Co1 P1 C21 C22 98.2(6) . . . . ?
C26 C21 C22 C23 -0.5(11) . . . . ?
P1 C21 C22 C23 -171.7(6) . . . . ?
C21 C22 C23 C24 0.4(12) . . . . ?
C22 C23 C24 C25 -0.7(13) . . . . ?
C23 C24 C25 C26 1.1(13) . . . . ?
C24 C25 C26 C21 -1.2(12) . . . . ?
C22 C21 C26 C25 0.9(11) . . . . ?
P1 C21 C26 C25 172.0(6) . . . . ?
C33 P2 C27 C32 -42.5(7) . . . . ?
C7 P2 C27 C32 -150.0(6) . . . . ?
Co1 P2 C27 C32 95.8(6) . . . . ?
C33 P2 C27 C28 147.0(6) . . . . ?
C7 P2 C27 C28 39.5(7) . . . . ?
Co1 P2 C27 C28 -74.8(7) . . . . ?
C32 C27 C28 C29 0.1(12) . . . . ?
P2 C27 C28 C29 170.8(6) . . . . ?
C27 C28 C29 C30 -0.5(13) . . . . ?
C28 C29 C30 C31 0.9(13) . . . . ?
C29 C30 C31 C32 -0.9(13) . . . . ?
C28 C27 C32 C31 0.0(11) . . . . ?
P2 C27 C32 C31 -170.7(6) . . . . ?
C30 C31 C32 C27 0.4(13) . . . . ?
C27 P2 C33 C38 -34.0(7) . . . . ?
C7 P2 C33 C38 76.2(7) . . . . ?
Co1 P2 C33 C38 -171.2(5) . . . . ?
C27 P2 C33 C34 147.9(6) . . . . ?
C7 P2 C33 C34 -101.9(6) . . . . ?
Co1 P2 C33 C34 10.8(7) . . . . ?
C38 C33 C34 C35 1.3(11) . . . . ?
P2 C33 C34 C35 179.4(6) . . . . ?
C33 C34 C35 C36 -0.2(12) . . . . ?
C34 C35 C36 C37 -0.6(12) . . . . ?
C35 C36 C37 C38 0.2(12) . . . . ?
C36 C37 C38 C33 0.9(12) . . . . ?
C34 C33 C38 C37 -1.7(11) . . . . ?
P2 C33 C38 C37 -179.7(6) . . . . ?
